data_1549538
loop_
_publ_author_name
'Chen, Lili'
'Shen, Jun-Jian'
'Gao, Qian'
'Xu, Senmiao'

_publ_section_title
;
 Synthesis of cyclic chiral \a-amino boronates by copper-catalyzed
 asymmetric dearomative borylation of indoles.
;
_journal_issue 26
_journal_name_full 'Chemical science'
_journal_page_first 5855
_journal_page_last 5859
_journal_paper_doi 10.1039/c8sc01815d
_journal_volume 9
_journal_year 2018
_chemical_absolute_configuration unk
_chemical_formula_sum 'C23 H33 B Br N O6'
_chemical_formula_weight 510.22
_space_group_IT_number 19
_space_group_name_Hall 'P 2ac 2ab'
_space_group_name_H-M_alt 'P 21 21 21'
_symmetry_cell_setting orthorhombic
_symmetry_space_group_name_Hall 'P 2ac 2ab'
_symmetry_space_group_name_H-M 'P 21 21 21'
_atom_sites_solution_hydrogens geom
_atom_sites_solution_primary direct
_atom_sites_solution_secondary difmap
_audit_creation_method SHELXL-97
_audit_update_record
;
2018-04-11 deposited with the CCDC.
2018-06-11 downloaded from the CCDC.
;
_cell_angle_alpha 90.00
_cell_angle_beta 90.00
_cell_angle_gamma 90.00
_cell_formula_units_Z 4
_cell_length_a 10.0308(12)
_cell_length_b 12.6903(16)
_cell_length_c 19.943(2)
_cell_measurement_reflns_used 4278
_cell_measurement_temperature 153(2)
_cell_measurement_theta_max 25.20
_cell_measurement_theta_min 2.27
_cell_volume 2538.6(5)
_computing_cell_refinement 'Bruker SMART'
_computing_data_collection 'Bruker SMART APEX II'
_computing_data_reduction 'Bruker SMART'
_computing_structure_refinement 'SHELXL-97 (Sheldrick, 2008)'
_computing_structure_solution 'SHELXS-97 (Sheldrick, 2008)'
_diffrn_ambient_temperature 153(2)
_diffrn_measured_fraction_theta_full 1.000
_diffrn_measured_fraction_theta_max 1.000
_diffrn_measurement_device_type 'Bruker APEX II area detector'
_diffrn_measurement_method '\w scans'
_diffrn_radiation_monochromator graphite
_diffrn_radiation_source 'fine-focus sealed tube'
_diffrn_radiation_type MoK\a
_diffrn_radiation_wavelength 0.71073
_diffrn_reflns_av_R_equivalents 0.0382
_diffrn_reflns_av_sigmaI/netI 0.0618
_diffrn_reflns_limit_h_max 11
_diffrn_reflns_limit_h_min -11
_diffrn_reflns_limit_k_max 11
_diffrn_reflns_limit_k_min -15
_diffrn_reflns_limit_l_max 22
_diffrn_reflns_limit_l_min -23
_diffrn_reflns_number 12877
_diffrn_reflns_theta_full 25.00
_diffrn_reflns_theta_max 25.00
_diffrn_reflns_theta_min 1.90
_exptl_absorpt_coefficient_mu 1.655
_exptl_absorpt_correction_T_max 0.7331
_exptl_absorpt_correction_T_min 0.6365
_exptl_absorpt_correction_type multi-scan
_exptl_absorpt_process_details SADABS
_exptl_crystal_colour colorless
_exptl_crystal_density_diffrn 1.335
_exptl_crystal_density_method 'not measured'
_exptl_crystal_description block
_exptl_crystal_F_000 1064
_exptl_crystal_size_max 0.30
_exptl_crystal_size_mid 0.20
_exptl_crystal_size_min 0.20
_refine_diff_density_max 0.584
_refine_diff_density_min -0.841
_refine_diff_density_rms 0.057
_refine_ls_abs_structure_details 'Flack H D (1983), Acta Cryst. A39, 876-881'
_refine_ls_abs_structure_Flack 0.029(10)
_refine_ls_extinction_method none
_refine_ls_goodness_of_fit_ref 1.001
_refine_ls_hydrogen_treatment mixed
_refine_ls_matrix_type full
_refine_ls_number_parameters 298
_refine_ls_number_reflns 4452
_refine_ls_number_restraints 0
_refine_ls_restrained_S_all 1.001
_refine_ls_R_factor_all 0.0506
_refine_ls_R_factor_gt 0.0408
_refine_ls_shift/su_max 0.001
_refine_ls_shift/su_mean 0.000
_refine_ls_structure_factor_coef Fsqd
_refine_ls_weighting_details 'calc w=1/[\s^2^(Fo^2^)+(0.0500P)^2^+0.8862P] where P=(Fo^2^+2Fc^2^)/3'
_refine_ls_weighting_scheme calc
_refine_ls_wR_factor_gt 0.1040
_refine_ls_wR_factor_ref 0.1091
_reflns_number_gt 3831
_reflns_number_total 4452
_reflns_threshold_expression >2sigma(I)
_cod_data_source_file c8sc01815d2.cif
_cod_data_source_block 1
_cod_depositor_comments
;
The following automatic conversions were performed:

'_chemical_absolute_configuration' value ' unk ' changed to 'unk'
according to
/home/data/users/saulius/crontab/automatic-downloads/rss-feeds/RSC/lib/dictionaries/cif_core.dic
dictionary named 'cif_core.dic' version 2.4.2 from 2011-04-26.

'_symmetry_cell_setting' value 'Orthorhombic' changed to
'orthorhombic' according to
/home/data/users/saulius/crontab/automatic-downloads/rss-feeds/RSC/lib/dictionaries/cif_core.dic
dictionary named 'cif_core.dic' version 2.4.2 from 2011-04-26.

'_exptl_absorpt_correction_type' value 'Multi-scan' changed to
'multi-scan' according to
/home/data/users/saulius/crontab/automatic-downloads/rss-feeds/RSC/lib/dictionaries/cif_core.dic
dictionary named 'cif_core.dic' version 2.4.2 from 2011-04-26.

Automatic conversion script
Id: cif_fix_values 4973 2017-02-22 13:04:09Z antanas 

 Adding full bibliography for 1549538.cif.
;
_cod_original_sg_symbol_H-M P2(1)2(1)2(1)
_cod_database_code 1549538

loop_
_symmetry_equiv_pos_as_xyz
'x, y, z'
'-x+1/2, -y, z+1/2'
'-x, y+1/2, -z+1/2'
'x+1/2, -y+1/2, -z'

loop_
_atom_site_label
_atom_site_type_symbol
_atom_site_fract_x
_atom_site_fract_y
_atom_site_fract_z
_atom_site_U_iso_or_equiv
_atom_site_adp_type
_atom_site_occupancy
_atom_site_symmetry_multiplicity
_atom_site_calc_flag
_atom_site_refinement_flags
B1 B 0.6874(3) 0.2209(3) 0.23767(17) 0.0231(7) Uani 1 1 d .
Br1 Br 0.86373(7) 0.70468(4) 0.02435(2) 0.0883(3) Uani 1 1 d .
C1 C 0.8818(5) 0.5951(3) 0.0879(2) 0.0546(12) Uani 1 1 d .
C2 C 0.9825(5) 0.5989(3) 0.1343(2) 0.0591(13) Uani 1 1 d .
H2 H 1.0422 0.6570 0.1352 0.071 Uiso 1 1 calc R
C3 C 0.9963(4) 0.5186(3) 0.1794(2) 0.0486(11) Uani 1 1 d .
H3 H 1.0655 0.5206 0.2119 0.058 Uiso 1 1 calc R
C4 C 0.9093(3) 0.4348(3) 0.17737(16) 0.0318(8) Uani 1 1 d .
C5 C 0.8077(3) 0.4319(3) 0.12979(16) 0.0296(7) Uani 1 1 d .
C6 C 0.7932(4) 0.5128(3) 0.08428(17) 0.0365(8) Uani 1 1 d .
H6 H 0.7244 0.5116 0.0515 0.044 Uiso 1 1 calc R
C7 C 0.9027(3) 0.3385(3) 0.22145(16) 0.0285(7) Uani 1 1 d .
H7 H 0.9901 0.3007 0.2213 0.034 Uiso 1 1 calc R
C8 C 0.7934(3) 0.2696(2) 0.18822(15) 0.0242(7) Uani 1 1 d .
H8 H 0.8393 0.2097 0.1653 0.029 Uiso 1 1 calc R
C9 C 0.8686(3) 0.3744(3) 0.29099(16) 0.0340(8) Uani 1 1 d .
C10 C 0.9549(4) 0.4682(3) 0.38523(18) 0.0457(10) Uani 1 1 d .
H10 H 0.9004 0.4236 0.4162 0.055 Uiso 1 1 calc R
C11 C 0.8892(4) 0.5711(4) 0.3736(2) 0.0620(13) Uani 1 1 d .
H11A H 0.9440 0.6136 0.3431 0.093 Uiso 1 1 calc R
H11B H 0.8791 0.6082 0.4163 0.093 Uiso 1 1 calc R
H11C H 0.8012 0.5596 0.3535 0.093 Uiso 1 1 calc R
C12 C 1.0937(5) 0.4846(4) 0.4131(2) 0.0642(14) Uani 1 1 d .
H12A H 1.1366 0.4161 0.4200 0.096 Uiso 1 1 calc R
H12B H 1.0879 0.5220 0.4560 0.096 Uiso 1 1 calc R
H12C H 1.1463 0.5264 0.3814 0.096 Uiso 1 1 calc R
C13 C 0.6015(4) 0.1024(3) 0.31127(17) 0.0372(8) Uani 1 1 d .
C14 C 0.6269(5) 0.0926(4) 0.38618(19) 0.0589(11) Uani 1 1 d .
H14A H 0.6965 0.0398 0.3941 0.088 Uiso 1 1 calc R
H14B H 0.5446 0.0709 0.4088 0.088 Uiso 1 1 calc R
H14C H 0.6560 0.1608 0.4040 0.088 Uiso 1 1 calc R
C15 C 0.5805(6) -0.0049(4) 0.2811(3) 0.0810(17) Uani 1 1 d .
H15A H 0.5681 0.0019 0.2325 0.122 Uiso 1 1 calc R
H15B H 0.5011 -0.0374 0.3009 0.122 Uiso 1 1 calc R
H15C H 0.6585 -0.0492 0.2901 0.122 Uiso 1 1 calc R
C16 C 0.4937(3) 0.1853(3) 0.29126(15) 0.0353(9) Uani 1 1 d .
C17 C 0.4614(4) 0.2655(3) 0.34499(18) 0.0450(10) Uani 1 1 d .
H17A H 0.5439 0.2991 0.3603 0.067 Uiso 1 1 calc R
H17B H 0.4181 0.2302 0.3829 0.067 Uiso 1 1 calc R
H17C H 0.4014 0.3191 0.3266 0.067 Uiso 1 1 calc R
C18 C 0.3643(4) 0.1401(4) 0.2633(2) 0.0638(13) Uani 1 1 d .
H18A H 0.3093 0.1974 0.2454 0.096 Uiso 1 1 calc R
H18B H 0.3157 0.1038 0.2991 0.096 Uiso 1 1 calc R
H18C H 0.3848 0.0900 0.2273 0.096 Uiso 1 1 calc R
C19 C 0.6522(3) 0.3024(3) 0.08647(14) 0.0270(7) Uani 1 1 d .
C20 C 0.5393(3) 0.1442(3) 0.04782(15) 0.0321(8) Uani 1 1 d .
C21 C 0.5294(4) 0.0361(3) 0.07810(19) 0.0435(9) Uani 1 1 d .
H21A H 0.6187 0.0052 0.0815 0.065 Uiso 1 1 calc R
H21B H 0.4732 -0.0085 0.0497 0.065 Uiso 1 1 calc R
H21C H 0.4900 0.0412 0.1229 0.065 Uiso 1 1 calc R
C22 C 0.4048(3) 0.1991(4) 0.0474(2) 0.0494(10) Uani 1 1 d .
H22A H 0.3807 0.2192 0.0933 0.074 Uiso 1 1 calc R
H22B H 0.3371 0.1513 0.0293 0.074 Uiso 1 1 calc R
H22C H 0.4099 0.2624 0.0194 0.074 Uiso 1 1 calc R
C23 C 0.6030(4) 0.1396(3) -0.02083(17) 0.0453(9) Uani 1 1 d .
H23A H 0.6100 0.2111 -0.0392 0.068 Uiso 1 1 calc R
H23B H 0.5482 0.0962 -0.0506 0.068 Uiso 1 1 calc R
H23C H 0.6923 0.1088 -0.0171 0.068 Uiso 1 1 calc R
N1 N 0.7361(2) 0.3379(2) 0.13542(12) 0.0242(6) Uani 1 1 d .
O1 O 0.5555(2) 0.2420(2) 0.23616(11) 0.0334(6) Uani 1 1 d .
O2 O 0.7220(2) 0.1450(2) 0.28146(12) 0.0409(6) Uani 1 1 d .
O3 O 0.7605(3) 0.3694(3) 0.31531(14) 0.0702(11) Uani 1 1 d .
O4 O 0.9745(2) 0.4151(2) 0.32118(12) 0.0375(6) Uani 1 1 d .
O5 O 0.63082(19) 0.19996(17) 0.09410(9) 0.0266(5) Uani 1 1 d .
O6 O 0.6077(2) 0.3584(2) 0.04297(11) 0.0373(6) Uani 1 1 d .

loop_
_atom_site_aniso_label
_atom_site_aniso_U_11
_atom_site_aniso_U_22
_atom_site_aniso_U_33
_atom_site_aniso_U_23
_atom_site_aniso_U_13
_atom_site_aniso_U_12
B1 0.0227(17) 0.0218(18) 0.0248(18) -0.0017(14) -0.0050(14) -0.0018(14)
Br1 0.1808(6) 0.0336(2) 0.0504(3) 0.0046(2) 0.0496(3) -0.0136(3)
C1 0.099(3) 0.032(2) 0.032(2) -0.0048(16) 0.037(2) -0.013(2)
C2 0.093(3) 0.043(2) 0.041(2) -0.016(2) 0.036(2) -0.033(2)
C3 0.058(2) 0.054(2) 0.035(2) -0.0234(19) 0.0230(18) -0.034(2)
C4 0.0326(17) 0.0345(18) 0.0284(17) -0.0140(14) 0.0159(14) -0.0085(15)
C5 0.0357(17) 0.0275(17) 0.0255(17) -0.0077(14) 0.0195(14) -0.0024(14)
C6 0.054(2) 0.0300(18) 0.0260(18) -0.0018(14) 0.0238(16) 0.0026(16)
C7 0.0195(14) 0.0318(17) 0.0343(18) -0.0080(14) 0.0016(13) -0.0057(13)
C8 0.0243(15) 0.0245(17) 0.0239(16) -0.0041(12) -0.0041(12) -0.0005(12)
C9 0.0347(18) 0.0385(19) 0.0287(17) -0.0059(14) -0.0028(16) -0.0127(16)
C10 0.064(2) 0.049(2) 0.0236(19) -0.0043(16) -0.0100(18) -0.024(2)
C11 0.046(2) 0.086(3) 0.053(3) -0.036(2) -0.014(2) 0.009(2)
C12 0.083(3) 0.046(2) 0.064(3) 0.007(2) -0.049(3) -0.024(2)
C13 0.054(2) 0.0317(18) 0.0255(17) 0.0051(14) -0.0017(16) -0.0178(17)
C14 0.075(3) 0.073(3) 0.028(2) 0.0146(19) -0.009(2) 0.003(3)
C15 0.136(5) 0.034(2) 0.073(3) 0.002(2) -0.034(3) -0.011(3)
C16 0.0370(17) 0.049(2) 0.0195(16) 0.0070(15) 0.0000(13) -0.0225(17)
C17 0.047(2) 0.057(3) 0.0307(19) 0.0061(17) 0.0071(16) -0.0090(19)
C18 0.049(2) 0.104(4) 0.039(2) -0.006(2) 0.0017(19) -0.038(3)
C19 0.0225(14) 0.0398(19) 0.0188(15) 0.0007(15) 0.0072(12) 0.0012(15)
C20 0.0263(15) 0.050(2) 0.0202(16) -0.0042(15) -0.0059(13) -0.0097(16)
C21 0.048(2) 0.049(2) 0.0332(19) -0.0048(17) -0.0109(17) -0.0143(19)
C22 0.0241(17) 0.071(3) 0.053(2) 0.003(2) -0.0043(16) -0.0021(18)
C23 0.043(2) 0.066(3) 0.0268(17) -0.0100(18) -0.0023(16) -0.0174(19)
N1 0.0238(12) 0.0294(14) 0.0194(13) 0.0004(11) 0.0063(10) -0.0039(11)
O1 0.0243(11) 0.0511(15) 0.0248(12) 0.0147(11) 0.0021(9) -0.0052(10)
O2 0.0442(13) 0.0419(15) 0.0366(13) 0.0143(12) 0.0030(11) 0.0100(12)
O3 0.0561(17) 0.115(3) 0.0391(15) -0.0393(18) 0.0255(14) -0.0559(18)
O4 0.0372(13) 0.0372(14) 0.0383(14) -0.0066(11) -0.0138(11) -0.0061(11)
O5 0.0238(10) 0.0336(12) 0.0223(10) -0.0017(9) -0.0057(8) -0.0014(10)
O6 0.0355(12) 0.0484(15) 0.0279(13) 0.0131(11) 0.0007(10) 0.0015(11)

loop_
_atom_type_symbol
_atom_type_description
_atom_type_scat_dispersion_real
_atom_type_scat_dispersion_imag
_atom_type_scat_source
C C 0.0033 0.0016 'International Tables Vol C Tables 4.2.6.8 and 6.1.1.4'
H H 0.0000 0.0000 'International Tables Vol C Tables 4.2.6.8 and 6.1.1.4'
N N 0.0061 0.0033 'International Tables Vol C Tables 4.2.6.8 and 6.1.1.4'
O O 0.0106 0.0060 'International Tables Vol C Tables 4.2.6.8 and 6.1.1.4'
Br Br -0.2901 2.4595 'International Tables Vol C Tables 4.2.6.8 and 6.1.1.4'
B B 0.0013 0.0007 'International Tables Vol C Tables 4.2.6.8 and 6.1.1.4'

loop_
_geom_angle_atom_site_label_1
_geom_angle_atom_site_label_2
_geom_angle_atom_site_label_3
_geom_angle
O2 B1 O1 114.2(3)
O2 B1 C8 120.8(3)
O1 B1 C8 124.7(3)
C2 C1 C6 122.7(4)
C2 C1 Br1 119.8(3)
C6 C1 Br1 117.5(4)
C3 C2 C1 119.5(4)
C3 C2 H2 120.3
C1 C2 H2 120.3
C2 C3 C4 119.6(4)
C2 C3 H3 120.2
C4 C3 H3 120.2
C3 C4 C5 120.3(4)
C3 C4 C7 129.6(3)
C5 C4 C7 110.1(3)
C6 C5 C4 120.4(3)
C6 C5 N1 129.4(3)
C4 C5 N1 110.1(3)
C1 C6 C5 117.6(4)
C1 C6 H6 121.2
C5 C6 H6 121.2
C9 C7 C4 107.7(3)
C9 C7 C8 113.9(3)
C4 C7 C8 103.8(3)
C9 C7 H7 110.4
C4 C7 H7 110.4
C8 C7 H7 110.4
N1 C8 C7 104.4(2)
N1 C8 B1 114.4(2)
C7 C8 B1 115.5(3)
N1 C8 H8 107.4
C7 C8 H8 107.4
B1 C8 H8 107.4
O3 C9 O4 124.5(3)
O3 C9 C7 124.7(3)
O4 C9 C7 110.9(3)
O4 C10 C11 109.3(3)
O4 C10 C12 105.1(4)
C11 C10 C12 110.2(4)
O4 C10 H10 110.7
C11 C10 H10 110.7
C12 C10 H10 110.7
C10 C11 H11A 109.5
C10 C11 H11B 109.5
H11A C11 H11B 109.5
C10 C11 H11C 109.5
H11A C11 H11C 109.5
H11B C11 H11C 109.5
C10 C12 H12A 109.5
C10 C12 H12B 109.5
H12A C12 H12B 109.5
C10 C12 H12C 109.5
H12A C12 H12C 109.5
H12B C12 H12C 109.5
O2 C13 C15 106.9(4)
O2 C13 C14 107.1(3)
C15 C13 C14 110.1(3)
O2 C13 C16 102.8(2)
C15 C13 C16 114.2(3)
C14 C13 C16 115.0(3)
C13 C14 H14A 109.5
C13 C14 H14B 109.5
H14A C14 H14B 109.5
C13 C14 H14C 109.5
H14A C14 H14C 109.5
H14B C14 H14C 109.5
C13 C15 H15A 109.5
C13 C15 H15B 109.5
H15A C15 H15B 109.5
C13 C15 H15C 109.5
H15A C15 H15C 109.5
H15B C15 H15C 109.5
O1 C16 C17 107.0(3)
O1 C16 C18 105.8(3)
C17 C16 C18 109.3(3)
O1 C16 C13 103.4(2)
C17 C16 C13 114.9(3)
C18 C16 C13 115.5(3)
C16 C17 H17A 109.5
C16 C17 H17B 109.5
H17A C17 H17B 109.5
C16 C17 H17C 109.5
H17A C17 H17C 109.5
H17B C17 H17C 109.5
C16 C18 H18A 109.5
C16 C18 H18B 109.5
H18A C18 H18B 109.5
C16 C18 H18C 109.5
H18A C18 H18C 109.5
H18B C18 H18C 109.5
O6 C19 O5 126.9(3)
O6 C19 N1 123.1(3)
O5 C19 N1 110.0(3)
O5 C20 C21 103.1(2)
O5 C20 C23 108.7(2)
C21 C20 C23 110.9(3)
O5 C20 C22 109.5(3)
C21 C20 C22 111.3(3)
C23 C20 C22 112.8(3)
C20 C21 H21A 109.5
C20 C21 H21B 109.5
H21A C21 H21B 109.5
C20 C21 H21C 109.5
H21A C21 H21C 109.5
H21B C21 H21C 109.5
C20 C22 H22A 109.5
C20 C22 H22B 109.5
H22A C22 H22B 109.5
C20 C22 H22C 109.5
H22A C22 H22C 109.5
H22B C22 H22C 109.5
C20 C23 H23A 109.5
C20 C23 H23B 109.5
H23A C23 H23B 109.5
C20 C23 H23C 109.5
H23A C23 H23C 109.5
H23B C23 H23C 109.5
C19 N1 C5 122.8(3)
C19 N1 C8 123.7(3)
C5 N1 C8 110.9(2)
B1 O1 C16 107.6(3)
B1 O2 C13 108.5(2)
C9 O4 C10 118.0(3)
C19 O5 C20 119.8(2)

loop_
_geom_bond_atom_site_label_1
_geom_bond_atom_site_label_2
_geom_bond_distance
B1 O2 1.346(4)
B1 O1 1.351(4)
B1 C8 1.577(5)
Br1 C1 1.891(4)
C1 C2 1.371(7)
C1 C6 1.374(6)
C2 C3 1.366(7)
C2 H2 0.9500
C3 C4 1.376(5)
C3 H3 0.9500
C4 C5 1.393(5)
C4 C7 1.507(5)
C5 C6 1.378(5)
C5 N1 1.397(4)
C6 H6 0.9500
C7 C9 1.499(5)
C7 C8 1.551(4)
C7 H7 1.0000
C8 N1 1.480(4)
C8 H8 1.0000
C9 O3 1.190(4)
C9 O4 1.326(4)
C10 O4 1.458(4)
C10 C11 1.481(6)
C10 C12 1.514(5)
C10 H10 1.0000
C11 H11A 0.9800
C11 H11B 0.9800
C11 H11C 0.9800
C12 H12A 0.9800
C12 H12B 0.9800
C12 H12C 0.9800
C13 O2 1.451(4)
C13 C15 1.504(6)
C13 C14 1.521(5)
C13 C16 1.561(5)
C14 H14A 0.9800
C14 H14B 0.9800
C14 H14C 0.9800
C15 H15A 0.9800
C15 H15B 0.9800
C15 H15C 0.9800
C16 O1 1.453(4)
C16 C17 1.513(5)
C16 C18 1.524(5)
C17 H17A 0.9800
C17 H17B 0.9800
C17 H17C 0.9800
C18 H18A 0.9800
C18 H18B 0.9800
C18 H18C 0.9800
C19 O6 1.207(4)
C19 O5 1.326(4)
C19 N1 1.366(4)
C20 O5 1.482(4)
C20 C21 1.502(5)
C20 C23 1.512(5)
C20 C22 1.519(5)
C21 H21A 0.9800
C21 H21B 0.9800
C21 H21C 0.9800
C22 H22A 0.9800
C22 H22B 0.9800
C22 H22C 0.9800
C23 H23A 0.9800
C23 H23B 0.9800
C23 H23C 0.9800

loop_
_geom_torsion_atom_site_label_1
_geom_torsion_atom_site_label_2
_geom_torsion_atom_site_label_3
_geom_torsion_atom_site_label_4
_geom_torsion
C6 C1 C2 C3 -0.4(6)
Br1 C1 C2 C3 -178.9(3)
C1 C2 C3 C4 0.3(6)
C2 C3 C4 C5 -0.1(5)
C2 C3 C4 C7 -179.2(3)
C3 C4 C5 C6 0.1(4)
C7 C4 C5 C6 179.3(3)
C3 C4 C5 N1 177.5(3)
C7 C4 C5 N1 -3.3(3)
C2 C1 C6 C5 0.3(5)
Br1 C1 C6 C5 178.9(2)
C4 C5 C6 C1 -0.2(5)
N1 C5 C6 C1 -177.0(3)
C3 C4 C7 C9 64.9(4)
C5 C4 C7 C9 -114.2(3)
C3 C4 C7 C8 -174.0(3)
C5 C4 C7 C8 6.9(3)
C9 C7 C8 N1 109.2(3)
C4 C7 C8 N1 -7.7(3)
C9 C7 C8 B1 -17.3(4)
C4 C7 C8 B1 -134.1(3)
O2 B1 C8 N1 169.7(3)
O1 B1 C8 N1 -3.5(4)
O2 B1 C8 C7 -69.1(4)
O1 B1 C8 C7 117.7(3)
C4 C7 C9 O3 100.9(4)
C8 C7 C9 O3 -13.7(5)
C4 C7 C9 O4 -77.3(3)
C8 C7 C9 O4 168.1(3)
O2 C13 C16 O1 18.2(3)
C15 C13 C16 O1 -97.2(4)
C14 C13 C16 O1 134.1(3)
O2 C13 C16 C17 -98.1(3)
C15 C13 C16 C17 146.5(4)
C14 C13 C16 C17 17.9(4)
O2 C13 C16 C18 133.3(3)
C15 C13 C16 C18 17.9(5)
C14 C13 C16 C18 -110.8(4)
O6 C19 N1 C5 -18.6(4)
O5 C19 N1 C5 160.4(2)
O6 C19 N1 C8 -178.7(3)
O5 C19 N1 C8 0.3(4)
C6 C5 N1 C19 12.7(5)
C4 C5 N1 C19 -164.4(3)
C6 C5 N1 C8 175.0(3)
C4 C5 N1 C8 -2.0(3)
C7 C8 N1 C19 168.4(2)
B1 C8 N1 C19 -64.5(4)
C7 C8 N1 C5 6.2(3)
B1 C8 N1 C5 133.4(3)
O2 B1 O1 C16 8.7(4)
C8 B1 O1 C16 -177.7(3)
C17 C16 O1 B1 105.2(3)
C18 C16 O1 B1 -138.3(3)
C13 C16 O1 B1 -16.5(3)
O1 B1 O2 C13 4.1(4)
C8 B1 O2 C13 -169.8(3)
C15 C13 O2 B1 106.7(3)
C14 C13 O2 B1 -135.4(3)
C16 C13 O2 B1 -13.9(3)
O3 C9 O4 C10 -7.3(6)
C7 C9 O4 C10 171.0(3)
C11 C10 O4 C9 -73.4(4)
C12 C10 O4 C9 168.4(3)
O6 C19 O5 C20 -2.8(4)
N1 C19 O5 C20 178.2(2)
C21 C20 O5 C19 -173.2(3)
C23 C20 O5 C19 69.0(4)
C22 C20 O5 C19 -54.6(4)
